data_2101617
loop_
_publ_author_name
'Videnova-Adrabi\'nska, V.'

_publ_section_title
;
 Symmetry constraints, molecular recognition and crystal engineering.
 Comparative structural studies of urea--butanedioic and
 urea--<i>E</i>-butanedioic acid (2:1) cocrystals
;
_journal_issue 6
_journal_name_full 'Acta Crystallographica Section B'
_journal_page_first 1048
_journal_page_last 1056
_journal_paper_doi 10.1107/S0108768196005216
_journal_volume 52
_journal_year 1996
_chemical_formula_sum 'C6 H12 N4 O6'
_chemical_formula_weight 236.18
_space_group_IT_number 14
_symmetry_cell_setting monoclinic
_symmetry_space_group_name_Hall '-P 2ybc'
_symmetry_space_group_name_H-M 'P 1 21/c 1'
_atom_type_scat_source IntTabC
_cell_angle_alpha 90.0
_cell_angle_beta 97.22(3)
_cell_angle_gamma 90.0
_cell_formula_units_Z 2
_cell_length_a 5.5400(10)
_cell_length_b 8.2270(10)
_cell_length_c 12.426(3)
_cell_measurement_reflns_used 25
_cell_measurement_temperature 294
_cell_measurement_theta_max 15.0
_cell_measurement_theta_min 6.0
_cell_volume 561.86(19)
_diffrn_measurement_device 'Kuma KM-4'
_diffrn_measurement_method \w-2\q
_diffrn_radiation_type MoK\a
_diffrn_radiation_wavelength 0.71073
_diffrn_reflns_av_R_equivalents 0.022
_diffrn_reflns_limit_h_max 0
_diffrn_reflns_limit_h_min -8
_diffrn_reflns_limit_k_max 13
_diffrn_reflns_limit_k_min 0
_diffrn_reflns_limit_l_max 20
_diffrn_reflns_limit_l_min -19
_diffrn_reflns_number 1783
_diffrn_reflns_theta_max 30.0
_diffrn_standards_decay_% 0
_diffrn_standards_interval_count 50
_diffrn_standards_number 3
_exptl_absorpt_coefficient_mu 0.125
_exptl_absorpt_correction_type none
_exptl_crystal_colour colourless
_exptl_crystal_density_diffrn 1.396
_exptl_crystal_description prism
_exptl_crystal_F_000 248
_exptl_crystal_size_max 0.48
_exptl_crystal_size_mid 0.39
_exptl_crystal_size_min 0.25
_refine_diff_density_max 0.21
_refine_diff_density_min -0.7
_refine_ls_extinction_coef 0.031(9)
_refine_ls_extinction_method 'SHELXL93 (Sheldrick, 1993)'
_refine_ls_goodness_of_fit_obs 1.04
_refine_ls_hydrogen_treatment 'See text'
_refine_ls_number_parameters 98
_refine_ls_number_reflns 919
_refine_ls_R_factor_obs 0.041
_refine_ls_shift/esd_max 0.011
_refine_ls_structure_factor_coef Fsqd
_refine_ls_weighting_scheme
;w = 1/[\s^2^(F~o~^2^) + (0.0658P)^2^ + 0.0555P]
where P = (F~o~^2^ + 2F~c~^2^)/3
;
_refine_ls_wR_factor_obs 0.088
_reflns_number_observed 919
_reflns_number_total 1632
_reflns_observed_criterion I>2\s(I)
_cod_data_source_file ab0345.cif
_cod_data_source_block ab0345b
_cod_original_cell_volume 561.9(2)
_cod_database_code 2101617

loop_
_symmetry_equiv_pos_as_xyz
x,y,z
x,1/2-y,1/2+z
-x,-y,-z
-x,1/2+y,1/2-z

loop_
_atom_site_label
_atom_site_fract_x
_atom_site_fract_y
_atom_site_fract_z
_atom_site_U_iso_or_equiv
O1 .5672(2) .2050(2) -.03750(10) .0620(10)
O2 .7487(2) .1454(2) .12710(10) .0620(10)
C1 .7361(3) .1360(2) .02930(10) .0460(10)
C2 .9104(3) .0406(2) -.02600(10) .0520(10)
O10 .2519(2) .3724(2) .03810(10) .0630(10)
N11 .4075(4) .3742(3) .21400(10) .0850(10)
N12 .0668(3) .5208(2) .15460(10) .0620(10)
C10 .2430(3) .4220(2) .13330(10) .0530(10)
H101 .458(5) .268(3) -.000(2) .094(7)
H2 .886(3) .038(2) -.1049(17) .070(5)
H1N11 .528(5) .301(3) .1999(19) .084(6)
H1N12 -.038(4) .552(3) .0983(17) .071(5)
H2N11 .397(4) .405(3) .277(2) .091(7)
H2N12 .075(3) .559(2) .2162(16) .062(5)

loop_
_geom_angle_atom_site_label_1
_geom_angle_atom_site_label_2
_geom_angle_atom_site_label_3
_geom_angle_site_symmetry_1
_geom_angle
_geom_angle_publ_flag
C1 O1 H101 . 112(2) yes
O2 C1 O1 . 124.01(14) yes
O2 C1 C2 . 122.77(13) yes
O1 C1 C2 . 113.21(12) yes
C2 C2 C1 3_755 123.0(2) yes
C2 C2 H2 3_755 119.5(11) yes
C1 C2 H2 . 117.6(11) yes
C10 N11 H1N11 . 119(2) yes
C10 N11 H2N11 . 120(2) yes
H1N11 N11 H2N11 . 121(2) yes
C10 N12 H1N12 . 116.3(13) yes
C10 N12 H2N12 . 117.6(13) yes
H1N12 N12 H2N12 . 125(2) yes
O10 C10 N12 . 120.29(14) yes
O10 C10 N11 . 120.7(2) yes
N12 C10 N11 . 119.02(14) yes

loop_
_geom_bond_atom_site_label_1
_geom_bond_atom_site_label_2
_geom_bond_site_symmetry_2
_geom_bond_distance
_geom_bond_publ_flag
O1 C1 . 1.301(2) yes
O1 H101 . .96(3) yes
O2 C1 . 1.210(2) yes
C1 C2 . 1.479(2) yes
C2 C2 3_755 1.299(3) yes
C2 H2 . .97(2) yes
O10 C10 . 1.258(2) yes
N11 C10 . 1.327(2) yes
N11 H1N11 . .93(3) yes
N11 H2N11 . .83(3) yes
N12 C10 . 1.323(2) yes
N12 H1N12 . .89(2) yes
N12 H2N12 . .82(2) yes
